data_7211084
loop_
_publ_author_name
'Gao, Yanfei'
'Cao, Jianwei'
'Song, Ye'
'Zhang, Guonan'
'Wang, Yanqin'
'Liu, Zhiliang'

_publ_section_title
;
 Structure control and crystal-to-crystal transformation for two series of
 lanthanide--organic coordination polymers
;
_journal_issue 42
_journal_name_full CrystEngComm
_journal_page_first 8522
_journal_paper_doi 10.1039/c3ce41207e
_journal_volume 15
_journal_year 2013
_chemical_formula_sum 'C28 H17 Eu O10'
_chemical_formula_weight 665.38
_chemical_name_systematic
; 
 ? 
;
_space_group_IT_number 14
_symmetry_cell_setting monoclinic
_symmetry_space_group_name_Hall '-P 2yn'
_symmetry_space_group_name_H-M 'P 1 21/n 1'
_atom_sites_solution_hydrogens geom
_atom_sites_solution_primary direct
_atom_sites_solution_secondary difmap
_audit_creation_method SHELXL-97
_cell_angle_alpha 90.00
_cell_angle_beta 93.847(7)
_cell_angle_gamma 90.00
_cell_formula_units_Z 4
_cell_length_a 9.3601(7)
_cell_length_b 18.4170(15)
_cell_length_c 14.3938(10)
_cell_measurement_reflns_used 1871
_cell_measurement_temperature 293(2)
_cell_measurement_theta_max 28.3774
_cell_measurement_theta_min 2.4877
_cell_volume 2475.7(3)
_computing_structure_refinement 'SHELXL-97 (Sheldrick, 1997)'
_computing_structure_solution 'SHELXS-97 (Sheldrick, 1990)'
_diffrn_ambient_temperature 293(2)
_diffrn_measured_fraction_theta_full 0.999
_diffrn_measured_fraction_theta_max 0.999
_diffrn_radiation_monochromator graphite
_diffrn_radiation_source 'fine-focus sealed tube'
_diffrn_radiation_type MoK\a
_diffrn_radiation_wavelength 0.71073
_diffrn_reflns_av_R_equivalents 0.0499
_diffrn_reflns_av_sigmaI/netI 0.0774
_diffrn_reflns_limit_h_max 6
_diffrn_reflns_limit_h_min -11
_diffrn_reflns_limit_k_max 21
_diffrn_reflns_limit_k_min -21
_diffrn_reflns_limit_l_max 17
_diffrn_reflns_limit_l_min -15
_diffrn_reflns_number 9443
_diffrn_reflns_theta_full 25.02
_diffrn_reflns_theta_max 25.02
_diffrn_reflns_theta_min 2.52
_exptl_absorpt_coefficient_mu 2.594
_exptl_absorpt_correction_T_max 0.9732
_exptl_absorpt_correction_T_min 0.8984
_exptl_absorpt_correction_type multi-scan
_exptl_absorpt_process_details multi-scan
_exptl_crystal_density_diffrn 1.785
_exptl_crystal_density_method 'not measured'
_exptl_crystal_F_000 1312
_exptl_crystal_size_max 0.04
_exptl_crystal_size_mid 0.03
_exptl_crystal_size_min 0.01
_refine_diff_density_max 1.118
_refine_diff_density_min -0.569
_refine_diff_density_rms 0.130
_refine_ls_extinction_method none
_refine_ls_goodness_of_fit_ref 1.023
_refine_ls_hydrogen_treatment mixed
_refine_ls_matrix_type full
_refine_ls_number_parameters 364
_refine_ls_number_reflns 4364
_refine_ls_number_restraints 30
_refine_ls_restrained_S_all 1.038
_refine_ls_R_factor_all 0.0665
_refine_ls_R_factor_gt 0.0396
_refine_ls_shift/su_max 0.009
_refine_ls_shift/su_mean 0.001
_refine_ls_structure_factor_coef Fsqd
_refine_ls_weighting_details 'calc w=1/[\s^2^(Fo^2^)+(0.0199P)^2^+0.0000P] where P=(Fo^2^+2Fc^2^)/3'
_refine_ls_weighting_scheme calc
_refine_ls_wR_factor_gt 0.0683
_refine_ls_wR_factor_ref 0.0789
_reflns_number_gt 3230
_reflns_number_total 4364
_reflns_threshold_expression >2sigma(I)
_cod_data_source_file c3ce41207e.txt
_cod_data_source_block exp_1354
_cod_original_sg_symbol_H-M P21/n
_cod_database_code 7211084

loop_
_symmetry_equiv_pos_as_xyz
'x, y, z'
'-x+1/2, y+1/2, -z+1/2'
'-x, -y, -z'
'x-1/2, -y-1/2, z-1/2'

loop_
_atom_site_label
_atom_site_type_symbol
_atom_site_fract_x
_atom_site_fract_y
_atom_site_fract_z
_atom_site_U_iso_or_equiv
_atom_site_adp_type
_atom_site_occupancy
_atom_site_symmetry_multiplicity
_atom_site_calc_flag
_atom_site_refinement_flags
_atom_site_disorder_assembly
_atom_site_disorder_group
Eu1 Eu 0.71323(3) 0.973391(16) 0.01069(2) 0.02121(10) Uani 1 1 d . . .
O1 O 0.8724(4) 0.8807(2) 0.0890(3) 0.0363(11) Uani 1 1 d . A .
O3 O 1.3623(5) 0.6769(2) 0.2734(3) 0.0477(13) Uani 1 1 d . A .
O4 O 1.3710(4) 0.5605(2) 0.3997(3) 0.0383(11) Uani 1 1 d . . .
O5 O 1.6055(4) 0.5393(2) 0.4220(3) 0.0331(10) Uani 1 1 d . . .
O6 O 0.6047(4) 0.9444(2) 0.1482(3) 0.0357(11) Uani 1 1 d . . .
O7 O 0.3768(4) 0.9777(3) 0.1285(3) 0.0528(14) Uani 1 1 d . . .
O8 O 0.6855(5) 0.8862(2) 0.3121(3) 0.0434(12) Uani 1 1 d . . .
O9 O 0.9203(5) 0.5781(2) 0.4557(3) 0.0462(12) Uani 1 1 d . . .
O10 O 1.1176(4) 0.6426(2) 0.4634(3) 0.0362(11) Uani 1 1 d . . .
C1 C 0.8873(8) 0.8155(4) 0.0930(5) 0.0454(19) Uani 1 1 d . . .
C2 C 1.0099(7) 0.7775(4) 0.1418(4) 0.0356(16) Uani 1 1 d . A .
C3 C 1.1287(7) 0.8174(4) 0.1693(5) 0.051(2) Uani 1 1 d . . .
H3 H 1.1297 0.8673 0.1596 0.061 Uiso 1 1 calc R A .
C4 C 1.2481(8) 0.7828(4) 0.2121(5) 0.054(2) Uani 1 1 d . A .
H4 H 1.3300 0.8094 0.2298 0.064 Uiso 1 1 calc R . .
C5 C 1.2446(7) 0.7104(4) 0.2278(5) 0.0406(18) Uani 1 1 d . . .
C6 C 1.1260(8) 0.6705(4) 0.2026(5) 0.049(2) Uani 1 1 d . A .
H6 H 1.1252 0.6209 0.2142 0.059 Uiso 1 1 calc R . .
C7 C 1.0074(8) 0.7035(4) 0.1599(5) 0.053(2) Uani 1 1 d . . .
H7 H 0.9259 0.6764 0.1432 0.064 Uiso 1 1 calc R A .
C8 C 1.4410(7) 0.6286(4) 0.2240(4) 0.0361(16) Uani 1 1 d . . .
C9 C 1.4560(8) 0.6389(4) 0.1309(5) 0.053(2) Uani 1 1 d . A .
H9 H 1.4073 0.6766 0.0996 0.064 Uiso 1 1 calc R . .
C10 C 1.5444(8) 0.5928(4) 0.0827(5) 0.057(2) Uani 1 1 d . . .
H10 H 1.5544 0.5996 0.0195 0.069 Uiso 1 1 calc R A .
C11 C 1.6159(8) 0.5376(4) 0.1295(5) 0.052(2) Uani 1 1 d . A .
H11 H 1.6726 0.5059 0.0978 0.063 Uiso 1 1 calc R . .
C12 C 1.6036(6) 0.5292(4) 0.2242(4) 0.0374(16) Uani 1 1 d . . .
H12 H 1.6565 0.4933 0.2563 0.045 Uiso 1 1 calc R A .
C13 C 1.5130(6) 0.5736(3) 0.2721(4) 0.0260(14) Uani 1 1 d . A .
C14 C 1.4934(6) 0.5580(3) 0.3722(4) 0.0256(14) Uani 1 1 d . . .
C15 C 0.4837(7) 0.9558(3) 0.1772(4) 0.0330(16) Uani 1 1 d . . .
C16 C 0.4594(6) 0.9421(3) 0.2779(4) 0.0287(15) Uani 1 1 d . . .
C17 C 0.3315(7) 0.9667(3) 0.3086(4) 0.0399(17) Uani 1 1 d . . .
H17 H 0.2674 0.9904 0.2666 0.048 Uiso 1 1 calc R . .
C18 C 0.2955(8) 0.9576(4) 0.3985(5) 0.061(2) Uani 1 1 d U . .
H18 H 0.2082 0.9741 0.4175 0.073 Uiso 1 1 calc R . .
C19 C 0.3924(9) 0.9231(5) 0.4604(6) 0.078(3) Uani 1 1 d U . .
H19 H 0.3698 0.9162 0.5217 0.094 Uiso 1 1 calc R . .
C20 C 0.5226(8) 0.8988(4) 0.4324(5) 0.062(2) Uani 1 1 d U . .
H20 H 0.5875 0.8762 0.4749 0.074 Uiso 1 1 calc R . .
C21 C 0.5553(7) 0.9081(3) 0.3417(5) 0.0379(17) Uani 1 1 d . . .
C22 C 0.7525(7) 0.8249(3) 0.3504(5) 0.0350(16) Uani 1 1 d . . .
C23 C 0.8987(7) 0.8269(3) 0.3612(4) 0.0341(16) Uani 1 1 d . . .
H23 H 0.9480 0.8690 0.3474 0.041 Uiso 1 1 calc R . .
C24 C 0.9720(6) 0.7660(3) 0.3926(4) 0.0324(16) Uani 1 1 d . . .
H24 H 1.0715 0.7672 0.3993 0.039 Uiso 1 1 calc R . .
C25 C 0.9022(6) 0.7040(3) 0.4142(4) 0.0285(15) Uani 1 1 d . . .
C26 C 0.7542(7) 0.7028(4) 0.4014(6) 0.053(2) Uani 1 1 d . . .
H26 H 0.7049 0.6605 0.4139 0.063 Uiso 1 1 calc R . .
C27 C 0.6798(7) 0.7626(4) 0.3708(6) 0.056(2) Uani 1 1 d . . .
H27 H 0.5804 0.7614 0.3637 0.067 Uiso 1 1 calc R . .
C28 C 0.9818(7) 0.6382(3) 0.4459(4) 0.0316(16) Uani 1 1 d . . .
O2A O 0.780(2) 0.7683(10) 0.066(3) 0.063(7) Uani 0.58(8) 1 d PU A 1
H2A H 0.7153 0.7903 0.0370 0.095 Uiso 0.58(8) 1 calc PR A 1
O2B O 0.817(5) 0.7710(13) 0.031(3) 0.058(9) Uani 0.42(8) 1 d PU A 2
H2B H 0.7629 0.7950 -0.0040 0.087 Uiso 0.42(8) 1 calc PR A 2

loop_
_atom_site_aniso_label
_atom_site_aniso_U_11
_atom_site_aniso_U_22
_atom_site_aniso_U_33
_atom_site_aniso_U_23
_atom_site_aniso_U_13
_atom_site_aniso_U_12
Eu1 0.01657(15) 0.02465(17) 0.02214(16) -0.00080(15) -0.00074(11) 0.00057(16)
O1 0.032(2) 0.029(3) 0.047(3) 0.005(2) -0.009(2) 0.008(2)
O3 0.054(3) 0.054(3) 0.034(3) 0.001(2) -0.004(2) 0.034(3)
O4 0.026(2) 0.062(3) 0.028(2) 0.011(2) 0.007(2) 0.006(2)
O5 0.027(2) 0.040(3) 0.031(2) 0.010(2) -0.006(2) -0.001(2)
O6 0.030(2) 0.048(3) 0.030(2) 0.009(2) 0.009(2) 0.011(2)
O7 0.033(2) 0.090(4) 0.036(3) 0.022(3) 0.001(2) 0.021(3)
O8 0.038(3) 0.044(3) 0.048(3) 0.024(2) 0.006(2) 0.020(3)
O9 0.050(3) 0.027(3) 0.060(3) 0.008(2) -0.008(3) -0.005(3)
O10 0.029(2) 0.029(3) 0.049(3) 0.002(2) -0.011(2) 0.007(2)
C1 0.040(4) 0.044(5) 0.051(5) 0.000(4) -0.002(4) -0.004(4)
C2 0.037(4) 0.032(4) 0.037(4) -0.001(3) -0.008(3) 0.004(4)
C3 0.045(4) 0.032(4) 0.074(6) 0.016(4) 0.004(4) 0.011(4)
C4 0.038(4) 0.043(5) 0.077(6) 0.009(4) -0.014(4) -0.003(4)
C5 0.039(4) 0.044(5) 0.039(4) 0.005(3) 0.001(4) 0.020(4)
C6 0.066(5) 0.021(4) 0.059(5) 0.003(4) -0.009(4) 0.018(4)
C7 0.051(5) 0.040(5) 0.067(5) -0.006(4) -0.011(4) 0.003(4)
C8 0.034(4) 0.046(4) 0.028(4) 0.004(3) -0.005(3) 0.015(4)
C9 0.058(5) 0.065(5) 0.037(4) 0.016(4) 0.011(4) 0.027(5)
C10 0.066(5) 0.078(6) 0.030(4) 0.024(4) 0.017(4) 0.027(5)
C11 0.056(5) 0.061(5) 0.041(4) 0.004(4) 0.016(4) 0.025(4)
C12 0.031(3) 0.046(4) 0.035(4) 0.012(3) 0.004(3) 0.018(4)
C13 0.024(3) 0.028(3) 0.026(3) 0.001(3) 0.002(3) 0.003(3)
C14 0.027(3) 0.023(3) 0.026(3) 0.005(3) -0.003(3) 0.004(3)
C15 0.033(4) 0.034(4) 0.033(4) 0.007(3) 0.004(3) 0.006(3)
C16 0.033(3) 0.025(3) 0.029(4) 0.008(3) 0.006(3) 0.005(3)
C17 0.043(4) 0.040(4) 0.038(4) 0.007(3) 0.010(3) 0.014(4)
C18 0.056(4) 0.070(4) 0.059(4) 0.014(3) 0.018(3) 0.012(3)
C19 0.080(4) 0.095(5) 0.062(4) 0.019(4) 0.021(4) 0.022(4)
C20 0.063(4) 0.074(4) 0.049(4) 0.019(3) 0.003(3) 0.020(4)
C21 0.039(4) 0.036(4) 0.040(4) 0.012(3) 0.004(3) 0.011(4)
C22 0.031(4) 0.034(4) 0.040(4) 0.009(3) -0.001(3) 0.005(3)
C23 0.036(4) 0.029(4) 0.037(4) 0.006(3) -0.003(3) 0.000(3)
C24 0.022(3) 0.040(4) 0.035(4) 0.007(3) -0.002(3) 0.008(3)
C25 0.029(3) 0.023(3) 0.033(4) 0.006(3) -0.003(3) -0.005(3)
C26 0.030(4) 0.034(4) 0.091(6) 0.016(4) -0.016(4) -0.001(4)
C27 0.028(4) 0.041(5) 0.097(7) 0.019(4) -0.012(4) 0.001(4)
C28 0.045(4) 0.024(4) 0.024(3) 0.004(3) -0.012(3) 0.000(4)
O2A 0.051(8) 0.053(7) 0.083(11) -0.002(7) -0.013(7) 0.003(6)
O2B 0.063(12) 0.054(9) 0.053(12) 0.002(7) -0.029(8) 0.003(7)

loop_
_atom_type_symbol
_atom_type_description
_atom_type_scat_dispersion_real
_atom_type_scat_dispersion_imag
_atom_type_scat_source
C C 0.0033 0.0016 'International Tables Vol C Tables 4.2.6.8 and 6.1.1.4'
H H 0.0000 0.0000 'International Tables Vol C Tables 4.2.6.8 and 6.1.1.4'
Eu Eu -0.1578 3.6682 'International Tables Vol C Tables 4.2.6.8 and 6.1.1.4'
O O 0.0106 0.0060 'International Tables Vol C Tables 4.2.6.8 and 6.1.1.4'

loop_
_geom_angle_atom_site_label_1
_geom_angle_atom_site_label_2
_geom_angle_atom_site_label_3
_geom_angle
_geom_angle_site_symmetry_1
_geom_angle_site_symmetry_3
O5 Eu1 O7 112.62(16) 2_755 3_675
O5 Eu1 O4 86.87(14) 2_755 4_575
O7 Eu1 O4 73.76(15) 3_675 4_575
O5 Eu1 O6 96.67(14) 2_755 .
O7 Eu1 O6 131.97(14) 3_675 .
O4 Eu1 O6 147.88(15) 4_575 .
O5 Eu1 O9 82.29(14) 2_755 2_655
O7 Eu1 O9 72.06(16) 3_675 2_655
O4 Eu1 O9 136.53(16) 4_575 2_655
O6 Eu1 O9 75.42(15) . 2_655
O5 Eu1 O10 149.17(14) 2_755 4_575
O7 Eu1 O10 89.64(16) 3_675 4_575
O4 Eu1 O10 78.98(15) 4_575 4_575
O6 Eu1 O10 82.06(15) . 4_575
O9 Eu1 O10 126.31(15) 2_655 4_575
O5 Eu1 O1 76.32(14) 2_755 .
O7 Eu1 O1 146.71(15) 3_675 .
O4 Eu1 O1 74.88(15) 4_575 .
O6 Eu1 O1 75.02(14) . .
O9 Eu1 O1 140.87(15) 2_655 .
O10 Eu1 O1 73.61(14) 4_575 .
O5 Eu1 O9 161.07(13) 2_755 4_575
O7 Eu1 O9 67.30(14) 3_675 4_575
O4 Eu1 O9 110.44(13) 4_575 4_575
O6 Eu1 O9 72.95(14) . 4_575
O9 Eu1 O9 79.80(14) 2_655 4_575
O10 Eu1 O9 46.91(13) 4_575 4_575
O1 Eu1 O9 114.71(13) . 4_575
O5 Eu1 C28 169.38(15) 2_755 4_575
O7 Eu1 C28 77.81(17) 3_675 4_575
O4 Eu1 C28 94.53(16) 4_575 4_575
O6 Eu1 C28 76.61(15) . 4_575
O9 Eu1 C28 103.58(16) 2_655 4_575
O10 Eu1 C28 22.96(15) 4_575 4_575
O1 Eu1 C28 93.86(15) . 4_575
O9 Eu1 C28 23.95(13) 4_575 4_575
O5 Eu1 Eu1 127.22(10) 2_755 3_675
O7 Eu1 Eu1 62.87(10) 3_675 3_675
O4 Eu1 Eu1 132.09(10) 4_575 3_675
O6 Eu1 Eu1 69.11(10) . 3_675
O9 Eu1 Eu1 45.22(11) 2_655 3_675
O10 Eu1 Eu1 81.30(10) 4_575 3_675
O1 Eu1 Eu1 138.49(10) . 3_675
O9 Eu1 Eu1 34.58(8) 4_575 3_675
C28 Eu1 Eu1 58.42(12) 4_575 3_675
C1 O1 Eu1 140.0(5) . .
C8 O3 C5 118.5(5) . .
C14 O4 Eu1 148.4(4) . 4_676
C14 O5 Eu1 162.5(4) . 2_745
C15 O6 Eu1 134.1(4) . .
C15 O7 Eu1 147.8(4) . 3_675
C21 O8 C22 120.0(5) . .
C28 O9 Eu1 172.2(4) . 2_645
C28 O9 Eu1 83.7(4) . 4_676
Eu1 O9 Eu1 100.20(14) 2_645 4_676
C28 O10 Eu1 110.2(4) . 4_676
O1 C1 O2B 121.4(11) . .
O1 C1 O2A 122.6(9) . .
O2B C1 O2A 27.3(12) . .
O1 C1 C2 125.0(7) . .
O2B C1 C2 110.8(13) . .
O2A C1 C2 111.5(9) . .
C3 C2 C7 119.8(6) . .
C3 C2 C1 118.2(6) . .
C7 C2 C1 122.0(6) . .
C2 C3 C4 119.6(6) . .
C2 C3 H3 120.2 . .
C4 C3 H3 120.2 . .
C5 C4 C3 119.8(7) . .
C5 C4 H4 120.1 . .
C3 C4 H4 120.1 . .
C4 C5 C6 121.1(6) . .
C4 C5 O3 119.3(7) . .
C6 C5 O3 119.6(6) . .
C5 C6 C7 120.1(6) . .
C5 C6 H6 120.0 . .
C7 C6 H6 119.9 . .
C6 C7 C2 119.6(7) . .
C6 C7 H7 120.2 . .
C2 C7 H7 120.2 . .
C9 C8 C13 120.9(6) . .
C9 C8 O3 120.5(6) . .
C13 C8 O3 118.4(5) . .
C8 C9 C10 120.2(7) . .
C8 C9 H9 119.9 . .
C10 C9 H9 119.9 . .
C11 C10 C9 119.5(6) . .
C11 C10 H10 120.3 . .
C9 C10 H10 120.3 . .
C10 C11 C12 119.8(6) . .
C10 C11 H11 120.1 . .
C12 C11 H11 120.1 . .
C11 C12 C13 121.0(6) . .
C11 C12 H12 119.5 . .
C13 C12 H12 119.5 . .
C8 C13 C12 118.5(6) . .
C8 C13 C14 122.6(5) . .
C12 C13 C14 118.9(5) . .
O4 C14 O5 125.0(5) . .
O4 C14 C13 118.5(5) . .
O5 C14 C13 116.4(5) . .
O7 C15 O6 125.2(6) . .
O7 C15 C16 115.3(5) . .
O6 C15 C16 119.5(6) . .
C17 C16 C21 118.2(6) . .
C17 C16 C15 116.3(6) . .
C21 C16 C15 125.5(6) . .
C18 C17 C16 122.3(7) . .
C18 C17 H17 118.8 . .
C16 C17 H17 118.8 . .
C17 C18 C19 118.2(7) . .
C17 C18 H18 120.9 . .
C19 C18 H18 120.9 . .
C18 C19 C20 121.0(8) . .
C18 C19 H19 119.5 . .
C20 C19 H19 119.5 . .
C21 C20 C19 119.6(7) . .
C21 C20 H20 120.2 . .
C19 C20 H20 120.2 . .
C20 C21 O8 121.1(6) . .
C20 C21 C16 120.7(6) . .
O8 C21 C16 118.2(6) . .
C23 C22 C27 120.2(6) . .
C23 C22 O8 116.5(6) . .
C27 C22 O8 123.1(6) . .
C22 C23 C24 119.3(6) . .
C22 C23 H23 120.4 . .
C24 C23 H23 120.4 . .
C25 C24 C23 121.5(6) . .
C25 C24 H24 119.3 . .
C23 C24 H24 119.3 . .
C24 C25 C26 118.2(6) . .
C24 C25 C28 121.2(6) . .
C26 C25 C28 120.5(6) . .
C27 C26 C25 121.1(7) . .
C27 C26 H26 119.5 . .
C25 C26 H26 119.5 . .
C26 C27 C22 119.7(7) . .
C26 C27 H27 120.2 . .
C22 C27 H27 120.2 . .
O9 C28 O10 119.2(6) . .
O9 C28 C25 122.0(6) . .
O10 C28 C25 118.8(6) . .
O9 C28 Eu1 72.4(3) . 4_676
O10 C28 Eu1 46.8(3) . 4_676
C25 C28 Eu1 165.6(4) . 4_676
C1 O2A H2A 109.5 . .
C1 O2B H2B 109.5 . .

loop_
_geom_bond_atom_site_label_1
_geom_bond_atom_site_label_2
_geom_bond_distance
_geom_bond_site_symmetry_2
Eu1 O5 2.252(4) 2_755
Eu1 O7 2.303(4) 3_675
Eu1 O4 2.332(4) 4_575
Eu1 O6 2.347(4) .
Eu1 O9 2.365(4) 2_655
Eu1 O10 2.397(4) 4_575
Eu1 O1 2.485(4) .
Eu1 O9 2.958(4) 4_575
Eu1 C28 3.085(6) 4_575
Eu1 Eu1 4.1018(6) 3_675
O1 C1 1.211(7) .
O3 C8 1.381(7) .
O3 C5 1.389(7) .
O4 C14 1.238(6) .
O4 Eu1 2.332(4) 4_676
O5 C14 1.277(6) .
O5 Eu1 2.252(4) 2_745
O6 C15 1.250(7) .
O7 C15 1.250(7) .
O7 Eu1 2.303(4) 3_675
O8 C21 1.379(7) .
O8 C22 1.386(7) .
O9 C28 1.260(7) .
O9 Eu1 2.365(4) 2_645
O9 Eu1 2.958(4) 4_676
O10 C28 1.282(7) .
O10 Eu1 2.397(4) 4_676
C1 O2B 1.35(2) .
C1 O2A 1.365(17) .
C1 C2 1.480(9) .
C2 C3 1.369(9) .
C2 C7 1.388(9) .
C3 C4 1.393(9) .
C3 H3 0.9300 .
C4 C5 1.354(9) .
C4 H4 0.9300 .
C5 C6 1.360(9) .
C6 C7 1.374(9) .
C6 H6 0.9300 .
C7 H7 0.9300 .
C8 C9 1.371(8) .
C8 C13 1.377(8) .
C9 C10 1.401(9) .
C9 H9 0.9300 .
C10 C11 1.369(9) .
C10 H10 0.9300 .
C11 C12 1.384(9) .
C11 H11 0.9300 .
C12 C13 1.394(8) .
C12 H12 0.9300 .
C13 C14 1.493(8) .
C15 C16 1.504(8) .
C16 C17 1.381(8) .
C16 C21 1.390(8) .
C17 C18 1.370(9) .
C17 H17 0.9300 .
C18 C19 1.382(10) .
C18 H18 0.9300 .
C19 C20 1.383(10) .
C19 H19 0.9300 .
C20 C21 1.371(9) .
C20 H20 0.9300 .
C22 C23 1.367(8) .
C22 C27 1.376(8) .
C23 C24 1.376(8) .
C23 H23 0.9300 .
C24 C25 1.363(8) .
C24 H24 0.9300 .
C25 C26 1.385(8) .
C25 C28 1.478(8) .
C26 C27 1.361(9) .
C26 H26 0.9300 .
C27 H27 0.9300 .
C28 Eu1 3.085(6) 4_676
O2A H2A 0.8200 .
O2B H2B 0.8200 .

loop_
_geom_torsion_atom_site_label_1
_geom_torsion_atom_site_label_2
_geom_torsion_atom_site_label_3
_geom_torsion_atom_site_label_4
_geom_torsion
_geom_torsion_site_symmetry_1
_geom_torsion_site_symmetry_4
O5 Eu1 O1 C1 -170.3(7) 2_755 .
O7 Eu1 O1 C1 -59.8(8) 3_675 .
O4 Eu1 O1 C1 -79.9(7) 4_575 .
O6 Eu1 O1 C1 88.8(7) . .
O9 Eu1 O1 C1 130.9(7) 2_655 .
O10 Eu1 O1 C1 2.8(7) 4_575 .
O9 Eu1 O1 C1 26.0(8) 4_575 .
C28 Eu1 O1 C1 13.8(7) 4_575 .
Eu1 Eu1 O1 C1 58.1(8) 3_675 .
O5 Eu1 O6 C15 120.1(6) 2_755 .
O7 Eu1 O6 C15 -8.7(7) 3_675 .
O4 Eu1 O6 C15 -145.1(5) 4_575 .
O9 Eu1 O6 C15 39.9(6) 2_655 .
O10 Eu1 O6 C15 -91.0(6) 4_575 .
O1 Eu1 O6 C15 -166.0(6) . .
O9 Eu1 O6 C15 -43.7(6) 4_575 .
C28 Eu1 O6 C15 -68.3(6) 4_575 .
Eu1 Eu1 O6 C15 -7.3(5) 3_675 .
Eu1 O1 C1 O2B 13(3) . .
Eu1 O1 C1 O2A -19(3) . .
Eu1 O1 C1 C2 172.6(4) . .
O1 C1 C2 C3 -13.3(11) . .
O2B C1 C2 C3 148(3) . .
O2A C1 C2 C3 177(2) . .
O1 C1 C2 C7 166.8(7) . .
O2B C1 C2 C7 -32(3) . .
O2A C1 C2 C7 -3(2) . .
C7 C2 C3 C4 2.4(11) . .
C1 C2 C3 C4 -177.4(7) . .
C2 C3 C4 C5 -1.4(11) . .
C3 C4 C5 C6 0.0(11) . .
C3 C4 C5 O3 -177.8(6) . .
C8 O3 C5 C4 -112.6(7) . .
C8 O3 C5 C6 69.6(9) . .
C4 C5 C6 C7 0.4(11) . .
O3 C5 C6 C7 178.1(6) . .
C5 C6 C7 C2 0.7(11) . .
C3 C2 C7 C6 -2.1(11) . .
C1 C2 C7 C6 177.8(7) . .
C5 O3 C8 C9 32.9(10) . .
C5 O3 C8 C13 -152.2(6) . .
C13 C8 C9 C10 0.6(11) . .
O3 C8 C9 C10 175.4(7) . .
C8 C9 C10 C11 -0.2(12) . .
C9 C10 C11 C12 -1.9(12) . .
C10 C11 C12 C13 3.6(11) . .
C9 C8 C13 C12 1.0(10) . .
O3 C8 C13 C12 -173.9(6) . .
C9 C8 C13 C14 -176.5(6) . .
O3 C8 C13 C14 8.6(9) . .
C11 C12 C13 C8 -3.1(10) . .
C11 C12 C13 C14 174.5(6) . .
Eu1 O4 C14 O5 -17.0(12) 4_676 .
Eu1 O4 C14 C13 159.1(5) 4_676 .
Eu1 O5 C14 O4 95.2(13) 2_745 .
Eu1 O5 C14 C13 -81.1(13) 2_745 .
C8 C13 C14 O4 41.2(9) . .
C12 C13 C14 O4 -136.3(6) . .
C8 C13 C14 O5 -142.2(6) . .
C12 C13 C14 O5 40.3(8) . .
Eu1 O7 C15 O6 -12.2(14) 3_675 .
Eu1 O7 C15 C16 168.5(6) 3_675 .
Eu1 O6 C15 O7 12.9(10) . .
Eu1 O6 C15 C16 -167.9(4) . .
O7 C15 C16 C17 -10.8(9) . .
O6 C15 C16 C17 169.9(6) . .
O7 C15 C16 C21 170.3(6) . .
O6 C15 C16 C21 -9.0(10) . .
C21 C16 C17 C18 -1.2(10) . .
C15 C16 C17 C18 179.8(6) . .
C16 C17 C18 C19 0.8(11) . .
C17 C18 C19 C20 0.3(13) . .
C18 C19 C20 C21 -0.8(13) . .
C19 C20 C21 O8 178.3(7) . .
C19 C20 C21 C16 0.4(12) . .
C22 O8 C21 C20 34.0(10) . .
C22 O8 C21 C16 -148.1(6) . .
C17 C16 C21 C20 0.6(10) . .
C15 C16 C21 C20 179.5(7) . .
C17 C16 C21 O8 -177.3(6) . .
C15 C16 C21 O8 1.6(10) . .
C21 O8 C22 C23 -144.8(6) . .
C21 O8 C22 C27 39.9(10) . .
C27 C22 C23 C24 0.0(11) . .
O8 C22 C23 C24 -175.5(5) . .
C22 C23 C24 C25 -0.7(10) . .
C23 C24 C25 C26 1.7(10) . .
C23 C24 C25 C28 178.5(6) . .
C24 C25 C26 C27 -2.0(12) . .
C28 C25 C26 C27 -178.9(7) . .
C25 C26 C27 C22 1.3(12) . .
C23 C22 C27 C26 -0.3(12) . .
O8 C22 C27 C26 174.8(7) . .
Eu1 O9 C28 O10 120(3) 2_645 .
Eu1 O9 C28 O10 -0.4(5) 4_676 .
Eu1 O9 C28 C25 -61(3) 2_645 .
Eu1 O9 C28 C25 179.3(6) 4_676 .
Eu1 O9 C28 Eu1 120(3) 2_645 4_676
Eu1 O10 C28 O9 0.5(7) 4_676 .
Eu1 O10 C28 C25 -179.2(4) 4_676 .
C24 C25 C28 O9 -171.5(6) . .
C26 C25 C28 O9 5.2(10) . .
C24 C25 C28 O10 8.2(9) . .
C26 C25 C28 O10 -175.1(6) . .
C24 C25 C28 Eu1 6(2) . 4_676
C26 C25 C28 Eu1 -177.4(13) . 4_676
